data_4122181
loop_
_publ_author_name
'Keane, Andrew J.'
'Yonke, Brendan L.'
'Hirotsu, Masakazu'
'Zavalij, Peter Y.'
'Sita, Lawrence R.'

_publ_section_title
;
 Fine-tuning the energy barrier for metal-mediated dinitrogen n\\tb n bond
 cleavage.
;
_journal_issue 28
_journal_name_full 'Journal of the American Chemical Society'
_journal_page_first 9906
_journal_page_last 9909
_journal_paper_doi 10.1021/ja505309j
_journal_volume 136
_journal_year 2014
_chemical_absolute_configuration ad
_chemical_formula_moiety 'C38 H70 N8 O Ta2, C6 H6'
_chemical_formula_sum 'C44 H76 N8 O Ta2'
_chemical_formula_weight 1095.03
_chemical_name_common cmpd9c
_chemical_name_systematic
;
cmpd9c
;
_space_group_IT_number 20
_symmetry_cell_setting orthorhombic
_symmetry_space_group_name_Hall 'C 2c 2'
_symmetry_space_group_name_H-M 'C 2 2 21'
_atom_sites_solution_hydrogens geom
_atom_sites_solution_primary direct
_atom_sites_solution_secondary difmap
_audit_creation_method 'SHELXL-97 & ZCIF'
_cell_angle_alpha 90.00
_cell_angle_beta 90.00
_cell_angle_gamma 90.00
_cell_formula_units_Z 4
_cell_length_a 15.4459(12)
_cell_length_b 15.9426(13)
_cell_length_c 18.6329(15)
_cell_measurement_reflns_used 24924
_cell_measurement_temperature 220(2)
_cell_measurement_theta_max 32.2
_cell_measurement_theta_min 2.6
_cell_volume 4588.3(6)
_computing_cell_refinement Apex2
_computing_data_collection 'Apex2 (Bruker, 2005)'
_computing_data_reduction Apex2
_computing_molecular_graphics 'XSHEL (Bruker, 2004)'
_computing_publication_material SHELXL-97
_computing_structure_refinement 'SHELXL-97 (Sheldrick, 1997)'
_computing_structure_solution 'SHELXS-97 (Sheldrick, 1990)'
_diffrn_ambient_temperature 220(2)
_diffrn_detector 'CCD area detector'
_diffrn_detector_area_resol_mean 11.198
_diffrn_detector_type 'Bruker Smart Apex II'
_diffrn_measured_fraction_theta_full 1.000
_diffrn_measured_fraction_theta_max 1.000
_diffrn_measurement_details 366,366,366,720
_diffrn_measurement_device_type 'three-circle diffractometer'
_diffrn_measurement_method '\w and \f scans'
_diffrn_measurement_specimen_support 'MiTeGen loop'
_diffrn_orient_matrix_type standard
_diffrn_orient_matrix_UB_11 -0.0069181
_diffrn_orient_matrix_UB_12 0.0020860
_diffrn_orient_matrix_UB_13 -0.0533278
_diffrn_orient_matrix_UB_21 -0.0032429
_diffrn_orient_matrix_UB_22 -0.0626199
_diffrn_orient_matrix_UB_23 -0.0015085
_diffrn_orient_matrix_UB_31 -0.0642886
_diffrn_orient_matrix_UB_32 0.0029360
_diffrn_orient_matrix_UB_33 0.0058322
_diffrn_radiation_monochromator graphite
_diffrn_radiation_source 'fine-focus sealed tube'
_diffrn_radiation_type MoK\a
_diffrn_radiation_wavelength 0.71073
_diffrn_reflns_av_R_equivalents 0.0360
_diffrn_reflns_av_sigmaI/netI 0.0255
_diffrn_reflns_limit_h_max 21
_diffrn_reflns_limit_h_min -21
_diffrn_reflns_limit_k_max 21
_diffrn_reflns_limit_k_min -22
_diffrn_reflns_limit_l_max 26
_diffrn_reflns_limit_l_min -26
_diffrn_reflns_number 29807
_diffrn_reflns_theta_full 30.00
_diffrn_reflns_theta_max 30.00
_diffrn_reflns_theta_min 2.14
_diffrn_source_current 30.00
_diffrn_source_voltage 50.00
_diffrn_standards_decay_% 0
_exptl_absorpt_coefficient_mu 4.807
_exptl_absorpt_correction_T_max 0.452
_exptl_absorpt_correction_T_min 0.287
_exptl_absorpt_correction_type multi-scan
_exptl_absorpt_process_details 'SADABS (Sheldrick, 1996)'
_exptl_crystal_colour red
_exptl_crystal_density_diffrn 1.585
_exptl_crystal_density_method 'not measured'
_exptl_crystal_description prism
_exptl_crystal_F_000 2200
_exptl_crystal_id 'Sita/Yonke BY-4-080 red/orage xtals 220K'
_exptl_crystal_size_max 0.275
_exptl_crystal_size_mid 0.27
_exptl_crystal_size_min 0.165
_refine_diff_density_max 1.486
_refine_diff_density_min -1.199
_refine_diff_density_rms 0.086
_refine_ls_abs_structure_details '(Flack, 1983)'
_refine_ls_abs_structure_Flack 0.390(7)
_refine_ls_extinction_method none
_refine_ls_goodness_of_fit_ref 1.002
_refine_ls_hydrogen_treatment constr
_refine_ls_matrix_type full
_refine_ls_number_parameters 262
_refine_ls_number_reflns 6702
_refine_ls_number_restraints 0
_refine_ls_restrained_S_all 1.002
_refine_ls_R_factor_all 0.0175
_refine_ls_R_factor_gt 0.0171
_refine_ls_shift/su_max 0.003
_refine_ls_shift/su_mean 0.000
_refine_ls_structure_factor_coef Fsqd
_refine_ls_weighting_details 'w=1/[\s^2^(Fo^2^)+(0.01P)^2^+9.32P], P=(max(Fo^2^,0)+2Fc^2^)/3'
_refine_ls_weighting_scheme calc
_refine_ls_wR_factor_gt 0.0411
_refine_ls_wR_factor_ref 0.0413
_reflns_Friedel_coverage 1.000
_reflns_number_gt 6617
_reflns_number_total 6702
_reflns_threshold_expression >2sigma(I)
_cod_data_source_file ja505309j_si_002.cif
_cod_data_source_block cmpd9c
_cod_depositor_comments
;
The following automatic conversions were performed:

'_symmetry_cell_setting' value 'Orthorhombic' changed to
'orthorhombic' according to
/usr/data/users/saulius/crontab/automatic-downloads/rss-feeds/ACS/lib/dictionaries/cif_core.dic
dictionary named 'cif_core.dic' version 2.4.2 from 2011-04-26.

Automatic conversion script
Id: cif_fix_values 2281 2013-09-26 08:29:07Z andrius 

 Adding full bibliography for 4122168--4122182.cif.
;
_cod_original_sg_symbol_H-M C2221
_cod_database_code 4122181
_refine_ls_abs_structure_hooft 0.388(1)
_diffrn_measurement_frame_width-ccd -0.5
_diffrn_measurement_total_frames-ccd 1818
_diffrn_measurement_frame_time-ccd 20
_diffrn_measurement_total_time-ccd 13.1
_diffrn_detector_distance-ccd 5.000
_diffrn_measurement_frame_size-ccd 512

loop_
_symmetry_equiv_pos_as_xyz
'x, y, z'
'-x, -y, z+1/2'
'-x, y, -z+1/2'
'x, -y, -z'
'x+1/2, y+1/2, z'
'-x+1/2, -y+1/2, z+1/2'
'-x+1/2, y+1/2, -z+1/2'
'x+1/2, -y+1/2, -z'

loop_
_atom_site_label
_atom_site_type_symbol
_atom_site_fract_x
_atom_site_fract_y
_atom_site_fract_z
_atom_site_U_iso_or_equiv
_atom_site_adp_type
_atom_site_occupancy
_atom_site_symmetry_multiplicity
_atom_site_calc_flag
_atom_site_refinement_flags
Ta1 Ta 0.255082(5) 0.490693(5) 0.077216(4) 0.01675(3) Uani 1 1 d .
O1 O 0.16786(13) 0.5000 0.0000 0.0192(4) Uani 1 2 d S
N1 N 0.33738(13) 0.45577(15) -0.01365(10) 0.0214(4) Uani 1 1 d .
N2 N 0.34687(14) 0.40201(14) 0.13046(12) 0.0235(4) Uani 1 1 d .
N3 N 0.21501(15) 0.35703(13) 0.10328(12) 0.0236(4) Uani 1 1 d .
C1 C 0.29264(18) 0.33668(17) 0.13030(14) 0.0257(5) Uani 1 1 d .
N4 N 0.3144(2) 0.25772(15) 0.15503(15) 0.0378(6) Uani 1 1 d .
C2 C 0.44159(19) 0.3894(2) 0.12877(17) 0.0350(6) Uani 1 1 d .
H2 H 0.4594 0.3659 0.1757 0.042 Uiso 1 1 calc R
C3 C 0.48801(18) 0.4726(2) 0.11874(19) 0.0435(8) Uani 1 1 d .
H3A H 0.4717 0.5107 0.1570 0.065 Uiso 1 1 calc R
H3B H 0.4719 0.4967 0.0729 0.065 Uiso 1 1 calc R
H3C H 0.5501 0.4635 0.1199 0.065 Uiso 1 1 calc R
C4 C 0.4708(2) 0.3281(2) 0.0698(2) 0.0493(9) Uani 1 1 d .
H4A H 0.4534 0.3496 0.0232 0.074 Uiso 1 1 calc R
H4B H 0.4440 0.2739 0.0777 0.074 Uiso 1 1 calc R
H4C H 0.5333 0.3223 0.0712 0.074 Uiso 1 1 calc R
C5 C 0.1383(2) 0.30315(19) 0.10870(17) 0.0333(6) Uani 1 1 d .
H5 H 0.1462 0.2563 0.0745 0.040 Uiso 1 1 calc R
C6 C 0.05907(19) 0.3525(2) 0.0847(2) 0.0422(7) Uani 1 1 d .
H6A H 0.0699 0.3770 0.0379 0.063 Uiso 1 1 calc R
H6B H 0.0472 0.3967 0.1190 0.063 Uiso 1 1 calc R
H6C H 0.0096 0.3152 0.0818 0.063 Uiso 1 1 calc R
C7 C 0.1201(3) 0.2647(2) 0.18253(19) 0.0465(8) Uani 1 1 d .
H7A H 0.1007 0.3082 0.2152 0.070 Uiso 1 1 calc R
H7B H 0.1727 0.2394 0.2011 0.070 Uiso 1 1 calc R
H7C H 0.0755 0.2222 0.1781 0.070 Uiso 1 1 calc R
C8 C 0.2972(3) 0.1826(2) 0.1142(2) 0.0545(10) Uani 1 1 d .
H8A H 0.2784 0.1978 0.0663 0.082 Uiso 1 1 calc R
H8B H 0.2522 0.1503 0.1377 0.082 Uiso 1 1 calc R
H8C H 0.3496 0.1492 0.1111 0.082 Uiso 1 1 calc R
C9 C 0.3626(3) 0.2463(3) 0.2205(2) 0.0529(10) Uani 1 1 d .
H9A H 0.3626 0.2982 0.2477 0.079 Uiso 1 1 calc R
H9B H 0.4217 0.2307 0.2092 0.079 Uiso 1 1 calc R
H9C H 0.3359 0.2023 0.2489 0.079 Uiso 1 1 calc R
C10 C 0.21480(19) 0.63276(16) 0.11610(15) 0.0272(5) Uani 1 1 d .
C11 C 0.2939(2) 0.61577(17) 0.15261(14) 0.0281(5) Uani 1 1 d .
C12 C 0.27658(18) 0.55160(17) 0.20315(13) 0.0269(5) Uani 1 1 d .
C13 C 0.18753(18) 0.52901(18) 0.19705(13) 0.0265(5) Uani 1 1 d .
C14 C 0.14939(19) 0.58008(18) 0.14451(15) 0.0272(5) Uani 1 1 d .
C15 C 0.2025(3) 0.70444(19) 0.06522(17) 0.0434(8) Uani 1 1 d .
H15A H 0.2465 0.7022 0.0282 0.065 Uiso 1 1 calc R
H15B H 0.2073 0.7570 0.0912 0.065 Uiso 1 1 calc R
H15C H 0.1457 0.7006 0.0433 0.065 Uiso 1 1 calc R
C16 C 0.3747(2) 0.6654(2) 0.14250(19) 0.0439(8) Uani 1 1 d .
H16A H 0.4173 0.6483 0.1778 0.066 Uiso 1 1 calc R
H16B H 0.3620 0.7246 0.1484 0.066 Uiso 1 1 calc R
H16C H 0.3973 0.6557 0.0947 0.066 Uiso 1 1 calc R
C17 C 0.3368(2) 0.5196(2) 0.26045(15) 0.0417(7) Uani 1 1 d .
H17A H 0.3945 0.5419 0.2524 0.063 Uiso 1 1 calc R
H17B H 0.3386 0.4589 0.2588 0.063 Uiso 1 1 calc R
H17C H 0.3162 0.5376 0.3072 0.063 Uiso 1 1 calc R
C18 C 0.1429(2) 0.4721(2) 0.24963(16) 0.0428(8) Uani 1 1 d .
H18A H 0.0876 0.4546 0.2301 0.064 Uiso 1 1 calc R
H18B H 0.1337 0.5018 0.2944 0.064 Uiso 1 1 calc R
H18C H 0.1787 0.4231 0.2583 0.064 Uiso 1 1 calc R
C19 C 0.0550(2) 0.5836(2) 0.1252(2) 0.0429(8) Uani 1 1 d .
H19A H 0.0228 0.5459 0.1561 0.064 Uiso 1 1 calc R
H19B H 0.0475 0.5667 0.0756 0.064 Uiso 1 1 calc R
H19C H 0.0338 0.6404 0.1315 0.064 Uiso 1 1 calc R
C21 C 0.1983(3) 0.0000 0.0000 0.0598(14) Uani 1 2 d S
D21 H 0.1374 0.0000 0.0000 0.072 Uiso 1 2 calc SR
C22 C 0.2403(4) -0.0522(3) 0.0459(2) 0.0658(11) Uani 1 1 d .
D22 H 0.2094 -0.0877 0.0770 0.079 Uiso 1 1 calc R
C23 C 0.3298(4) -0.0516(4) 0.0457(3) 0.0843(19) Uani 1 1 d .
D23 H 0.3605 -0.0869 0.0770 0.101 Uiso 1 1 calc R
C24 C 0.3736(4) 0.0000 0.0000 0.091(3) Uani 1 2 d S
D24 H 0.4345 0.0000 0.0000 0.109 Uiso 1 2 calc SR

loop_
_atom_site_aniso_label
_atom_site_aniso_U_11
_atom_site_aniso_U_22
_atom_site_aniso_U_33
_atom_site_aniso_U_23
_atom_site_aniso_U_13
_atom_site_aniso_U_12
Ta1 0.01823(4) 0.01785(4) 0.01416(4) 0.00069(3) 0.00043(3) 0.00103(3)
O1 0.0186(9) 0.0220(12) 0.0169(10) 0.0001(10) 0.000 0.000
N1 0.0227(9) 0.0255(11) 0.0161(10) -0.0032(8) 0.0008(7) 0.0021(7)
N2 0.0228(10) 0.0279(10) 0.0197(10) 0.0028(8) -0.0021(8) 0.0057(8)
N3 0.0283(10) 0.0207(9) 0.0218(10) 0.0045(8) -0.0002(8) -0.0021(7)
C1 0.0355(13) 0.0251(12) 0.0164(11) 0.0048(9) 0.0004(9) 0.0046(10)
N4 0.0522(17) 0.0268(12) 0.0343(13) 0.0102(10) -0.0048(12) 0.0096(11)
C2 0.0268(13) 0.0491(17) 0.0290(15) 0.0058(13) -0.0036(11) 0.0111(12)
C3 0.0236(12) 0.064(2) 0.0428(17) -0.0003(16) -0.0044(11) -0.0025(13)
C4 0.0391(16) 0.055(2) 0.054(2) 0.0001(18) 0.0076(16) 0.0219(14)
C5 0.0375(15) 0.0301(13) 0.0323(15) 0.0062(11) 0.0013(12) -0.0111(11)
C6 0.0314(14) 0.0484(18) 0.047(2) 0.0108(17) -0.0029(14) -0.0121(12)
C7 0.056(2) 0.0435(18) 0.0398(19) 0.0161(15) 0.0089(15) -0.0116(16)
C8 0.080(3) 0.0237(14) 0.060(2) 0.0043(15) -0.003(2) 0.0087(15)
C9 0.068(3) 0.054(2) 0.037(2) 0.0201(16) -0.0061(17) 0.0156(18)
C10 0.0386(14) 0.0230(11) 0.0200(12) -0.0042(9) 0.0028(10) 0.0043(9)
C11 0.0379(15) 0.0281(13) 0.0182(12) -0.0081(10) -0.0002(10) -0.0031(11)
C12 0.0324(13) 0.0325(13) 0.0159(10) -0.0041(9) -0.0003(9) 0.0047(10)
C13 0.0347(13) 0.0289(13) 0.0159(10) -0.0004(9) 0.0061(9) 0.0062(10)
C14 0.0293(13) 0.0302(13) 0.0220(12) -0.0041(10) 0.0042(10) 0.0089(10)
C15 0.073(2) 0.0266(13) 0.0308(16) 0.0033(11) -0.0001(14) 0.0099(13)
C16 0.0471(19) 0.0456(18) 0.0390(18) -0.0154(15) 0.0046(14) -0.0179(15)
C17 0.0474(16) 0.057(2) 0.0210(13) -0.0043(14) -0.0089(11) 0.0145(15)
C18 0.0556(19) 0.0448(18) 0.0280(15) 0.0039(13) 0.0143(13) -0.0040(14)
C19 0.0290(14) 0.0528(19) 0.0469(19) -0.0004(15) 0.0013(13) 0.0137(13)
C21 0.044(2) 0.071(4) 0.064(3) -0.011(3) 0.000 0.000
C22 0.089(3) 0.056(2) 0.053(2) 0.0001(17) 0.014(2) 0.007(3)
C23 0.091(4) 0.106(4) 0.057(3) -0.035(3) -0.023(3) 0.054(3)
C24 0.041(3) 0.157(9) 0.075(5) -0.072(6) 0.000 0.000

loop_
_atom_type_symbol
_atom_type_description
_atom_type_scat_dispersion_real
_atom_type_scat_dispersion_imag
_atom_type_scat_source
C C 0.0033 0.0016 'International Tables Vol C Tables 4.2.6.8 and 6.1.1.4'
H H 0.0000 0.0000 'International Tables Vol C Tables 4.2.6.8 and 6.1.1.4'
N N 0.0061 0.0033 'International Tables Vol C Tables 4.2.6.8 and 6.1.1.4'
O O 0.0106 0.0060 'International Tables Vol C Tables 4.2.6.8 and 6.1.1.4'
Ta Ta -0.7052 6.5227 'International Tables Vol C Tables 4.2.6.8 and 6.1.1.4'

loop_
_geom_angle_atom_site_label_1
_geom_angle_atom_site_label_2
_geom_angle_atom_site_label_3
_geom_angle
_geom_angle_site_symmetry_1
_geom_angle_site_symmetry_3
N1 Ta1 O1 88.23(7) 4_565 .
N1 Ta1 N1 42.07(12) 4_565 .
O1 Ta1 N1 81.48(7) . .
N1 Ta1 N2 97.70(9) 4_565 .
O1 Ta1 N2 143.43(6) . .
N1 Ta1 N2 79.28(8) . .
N1 Ta1 N3 136.34(9) 4_565 .
O1 Ta1 N3 92.31(6) . .
N1 Ta1 N3 94.87(8) . .
N2 Ta1 N3 58.96(8) . .
N1 Ta1 C10 86.57(9) 4_565 .
O1 Ta1 C10 88.45(7) . .
N1 Ta1 C10 127.54(9) . .
N2 Ta1 C10 127.79(9) . .
N3 Ta1 C10 137.09(8) . .
N1 Ta1 C14 118.92(9) 4_565 .
O1 Ta1 C14 82.96(8) . .
N1 Ta1 C14 155.61(9) . .
N2 Ta1 C14 123.47(9) . .
N3 Ta1 C14 104.43(9) . .
C10 Ta1 C14 33.16(9) . .
N1 Ta1 C11 80.53(9) 4_565 .
O1 Ta1 C11 120.67(7) . .
N1 Ta1 C11 119.74(9) . .
N2 Ta1 C11 95.90(9) . .
N3 Ta1 C11 133.64(9) . .
C10 Ta1 C11 33.27(9) . .
C14 Ta1 C11 54.79(10) . .
N1 Ta1 C13 134.57(9) 4_565 .
O1 Ta1 C13 110.00(8) . .
N1 Ta1 C13 168.49(9) . .
N2 Ta1 C13 91.29(8) . .
N3 Ta1 C13 85.74(9) . .
C10 Ta1 C13 54.20(9) . .
C14 Ta1 C13 32.30(9) . .
C11 Ta1 C13 54.21(9) . .
N1 Ta1 C12 107.95(9) 4_565 .
O1 Ta1 C12 136.62(7) . .
N1 Ta1 C12 136.87(8) . .
N2 Ta1 C12 75.58(8) . .
N3 Ta1 C12 101.25(9) . .
C10 Ta1 C12 54.08(9) . .
C14 Ta1 C12 53.83(9) . .
C11 Ta1 C12 32.39(9) . .
C13 Ta1 C12 32.48(9) . .
N1 Ta1 Ta1 49.17(6) 4_565 4_565
O1 Ta1 Ta1 42.96(4) . 4_565
N1 Ta1 Ta1 41.99(6) . 4_565
N2 Ta1 Ta1 120.43(6) . 4_565
N3 Ta1 Ta1 107.99(6) . 4_565
C10 Ta1 Ta1 101.46(7) . 4_565
C14 Ta1 Ta1 116.09(7) . 4_565
C11 Ta1 Ta1 118.35(7) . 4_565
C13 Ta1 Ta1 148.21(6) . 4_565
C12 Ta1 Ta1 150.75(6) . 4_565
Ta1 O1 Ta1 94.07(9) 4_565 .
N1 N1 Ta1 78.04(13) 4_565 4_565
N1 N1 Ta1 59.88(10) 4_565 .
Ta1 N1 Ta1 88.84(8) 4_565 .
C1 N2 C2 121.0(2) . .
C1 N2 Ta1 95.42(16) . .
C2 N2 Ta1 134.82(19) . .
C1 N3 C5 123.7(2) . .
C1 N3 Ta1 93.65(16) . .
C5 N3 Ta1 141.64(18) . .
N2 C1 N3 111.9(2) . .
N2 C1 N4 123.8(3) . .
N3 C1 N4 124.3(3) . .
C1 N4 C9 121.5(3) . .
C1 N4 C8 122.3(3) . .
C9 N4 C8 115.9(3) . .
N2 C2 C3 110.6(2) . .
N2 C2 C4 113.1(3) . .
C3 C2 C4 109.2(3) . .
N2 C2 H2 107.9 . .
C3 C2 H2 107.9 . .
C4 C2 H2 107.9 . .
C2 C3 H3A 109.5 . .
C2 C3 H3B 109.5 . .
H3A C3 H3B 109.5 . .
C2 C3 H3C 109.5 . .
H3A C3 H3C 109.5 . .
H3B C3 H3C 109.5 . .
C2 C4 H4A 109.5 . .
C2 C4 H4B 109.5 . .
H4A C4 H4B 109.5 . .
C2 C4 H4C 109.5 . .
H4A C4 H4C 109.5 . .
H4B C4 H4C 109.5 . .
N3 C5 C6 109.1(2) . .
N3 C5 C7 116.4(3) . .
C6 C5 C7 108.9(3) . .
N3 C5 H5 107.4 . .
C6 C5 H5 107.4 . .
C7 C5 H5 107.4 . .
C5 C6 H6A 109.5 . .
C5 C6 H6B 109.5 . .
H6A C6 H6B 109.5 . .
C5 C6 H6C 109.5 . .
H6A C6 H6C 109.5 . .
H6B C6 H6C 109.5 . .
C5 C7 H7A 109.5 . .
C5 C7 H7B 109.5 . .
H7A C7 H7B 109.5 . .
C5 C7 H7C 109.5 . .
H7A C7 H7C 109.5 . .
H7B C7 H7C 109.5 . .
N4 C8 H8A 109.5 . .
N4 C8 H8B 109.5 . .
H8A C8 H8B 109.5 . .
N4 C8 H8C 109.5 . .
H8A C8 H8C 109.5 . .
H8B C8 H8C 109.5 . .
N4 C9 H9A 109.5 . .
N4 C9 H9B 109.5 . .
H9A C9 H9B 109.5 . .
N4 C9 H9C 109.5 . .
H9A C9 H9C 109.5 . .
H9B C9 H9C 109.5 . .
C14 C10 C11 108.7(2) . .
C14 C10 C15 126.8(3) . .
C11 C10 C15 123.8(3) . .
C14 C10 Ta1 75.19(15) . .
C11 C10 Ta1 75.43(15) . .
C15 C10 Ta1 123.29(19) . .
C12 C11 C10 107.1(3) . .
C12 C11 C16 128.7(3) . .
C10 C11 C16 123.8(3) . .
C12 C11 Ta1 75.72(15) . .
C10 C11 Ta1 71.30(15) . .
C16 C11 Ta1 123.42(19) . .
C11 C12 C13 108.1(2) . .
C11 C12 C17 126.9(3) . .
C13 C12 C17 124.6(3) . .
C11 C12 Ta1 71.88(14) . .
C13 C12 Ta1 72.92(14) . .
C17 C12 Ta1 126.99(19) . .
C14 C13 C12 108.3(2) . .
C14 C13 C18 127.8(3) . .
C12 C13 C18 122.9(3) . .
C14 C13 Ta1 72.46(14) . .
C12 C13 Ta1 74.61(14) . .
C18 C13 Ta1 128.0(2) . .
C13 C14 C10 107.8(3) . .
C13 C14 C19 126.6(3) . .
C10 C14 C19 125.5(3) . .
C13 C14 Ta1 75.25(15) . .
C10 C14 Ta1 71.66(14) . .
C19 C14 Ta1 122.3(2) . .
C10 C15 H15A 109.5 . .
C10 C15 H15B 109.5 . .
H15A C15 H15B 109.5 . .
C10 C15 H15C 109.5 . .
H15A C15 H15C 109.5 . .
H15B C15 H15C 109.5 . .
C11 C16 H16A 109.5 . .
C11 C16 H16B 109.5 . .
H16A C16 H16B 109.5 . .
C11 C16 H16C 109.5 . .
H16A C16 H16C 109.5 . .
H16B C16 H16C 109.5 . .
C12 C17 H17A 109.5 . .
C12 C17 H17B 109.5 . .
H17A C17 H17B 109.5 . .
C12 C17 H17C 109.5 . .
H17A C17 H17C 109.5 . .
H17B C17 H17C 109.5 . .
C13 C18 H18A 109.5 . .
C13 C18 H18B 109.5 . .
H18A C18 H18B 109.5 . .
C13 C18 H18C 109.5 . .
H18A C18 H18C 109.5 . .
H18B C18 H18C 109.5 . .
C14 C19 H19A 109.5 . .
C14 C19 H19B 109.5 . .
H19A C19 H19B 109.5 . .
C14 C19 H19C 109.5 . .
H19A C19 H19C 109.5 . .
H19B C19 H19C 109.5 . .
C22 C21 C22 122.9(6) 4 .
C22 C21 D21 118.5 4 .
C22 C21 D21 118.5 . .
C21 C22 C23 118.1(5) . .
C21 C22 D22 120.9 . .
C23 C22 D22 120.9 . .
C24 C23 C22 120.2(5) . .
C24 C23 D23 119.9 . .
C22 C23 D23 119.9 . .
C23 C24 C23 120.4(6) . 4
C23 C24 D24 119.8 . .
C23 C24 D24 119.8 4 .

loop_
_geom_bond_atom_site_label_1
_geom_bond_atom_site_label_2
_geom_bond_distance
_geom_bond_site_symmetry_2
Ta1 N1 1.936(2) 4_565
Ta1 O1 1.9766(14) .
Ta1 N1 2.1893(19) .
Ta1 N2 2.235(2) .
Ta1 N3 2.272(2) .
Ta1 C10 2.458(3) .
Ta1 C14 2.504(3) .
Ta1 C11 2.512(3) .
Ta1 C13 2.539(2) .
Ta1 C12 2.561(2) .
Ta1 Ta1 2.8928(3) 4_565
O1 Ta1 1.9766(14) 4_565
N1 N1 1.499(4) 4_565
N1 Ta1 1.936(2) 4_565
N2 C1 1.337(4) .
N2 C2 1.477(3) .
N3 C1 1.340(3) .
N3 C5 1.467(3) .
C1 N4 1.382(3) .
N4 C9 1.441(4) .
N4 C8 1.444(4) .
C2 C3 1.519(5) .
C2 C4 1.539(5) .
C2 H2 0.9900 .
C3 H3A 0.9700 .
C3 H3B 0.9700 .
C3 H3C 0.9700 .
C4 H4A 0.9700 .
C4 H4B 0.9700 .
C4 H4C 0.9700 .
C5 C6 1.522(4) .
C5 C7 1.532(4) .
C5 H5 0.9900 .
C6 H6A 0.9700 .
C6 H6B 0.9700 .
C6 H6C 0.9700 .
C7 H7A 0.9700 .
C7 H7B 0.9700 .
C7 H7C 0.9700 .
C8 H8A 0.9700 .
C8 H8B 0.9700 .
C8 H8C 0.9700 .
C9 H9A 0.9700 .
C9 H9B 0.9700 .
C9 H9C 0.9700 .
C10 C14 1.416(4) .
C10 C11 1.424(4) .
C10 C15 1.497(4) .
C11 C12 1.416(4) .
C11 C16 1.490(4) .
C12 C13 1.426(4) .
C12 C17 1.505(4) .
C13 C14 1.403(4) .
C13 C18 1.503(4) .
C14 C19 1.502(4) .
C15 H15A 0.9700 .
C15 H15B 0.9700 .
C15 H15C 0.9700 .
C16 H16A 0.9700 .
C16 H16B 0.9700 .
C16 H16C 0.9700 .
C17 H17A 0.9700 .
C17 H17B 0.9700 .
C17 H17C 0.9700 .
C18 H18A 0.9700 .
C18 H18B 0.9700 .
C18 H18C 0.9700 .
C19 H19A 0.9700 .
C19 H19B 0.9700 .
C19 H19C 0.9700 .
C21 C22 1.358(5) 4
C21 C22 1.358(5) .
C21 D21 0.9400 .
C22 C23 1.383(7) .
C22 D22 0.9400 .
C23 C24 1.364(7) .
C23 D23 0.9400 .
C24 C23 1.364(7) 4
C24 D24 0.9400 .

loop_
_geom_torsion_atom_site_label_1
_geom_torsion_atom_site_label_2
_geom_torsion_atom_site_label_3
_geom_torsion_atom_site_label_4
_geom_torsion
_geom_torsion_site_symmetry_1
_geom_torsion_site_symmetry_4
N1 Ta1 O1 Ta1 22.09(7) 4_565 4_565
N1 Ta1 O1 Ta1 -19.64(6) . 4_565
N2 Ta1 O1 Ta1 -78.47(11) . 4_565
N3 Ta1 O1 Ta1 -114.22(6) . 4_565
C10 Ta1 O1 Ta1 108.71(7) . 4_565
C14 Ta1 O1 Ta1 141.52(7) . 4_565
C11 Ta1 O1 Ta1 99.99(8) . 4_565
C13 Ta1 O1 Ta1 159.47(7) . 4_565
C12 Ta1 O1 Ta1 136.69(10) . 4_565
O1 Ta1 N1 N1 96.85(11) . 4_565
N2 Ta1 N1 N1 -114.41(12) . 4_565
N3 Ta1 N1 N1 -171.53(12) . 4_565
C10 Ta1 N1 N1 15.46(15) . 4_565
C14 Ta1 N1 N1 45.9(2) . 4_565
C11 Ta1 N1 N1 -23.70(15) . 4_565
C13 Ta1 N1 N1 -78.9(5) . 4_565
C12 Ta1 N1 N1 -59.36(18) . 4_565
Ta1 Ta1 N1 N1 76.84(14) 4_565 4_565
N1 Ta1 N1 Ta1 -76.84(14) 4_565 4_565
O1 Ta1 N1 Ta1 20.02(6) . 4_565
N2 Ta1 N1 Ta1 168.76(10) . 4_565
N3 Ta1 N1 Ta1 111.63(9) . 4_565
C10 Ta1 N1 Ta1 -61.37(12) . 4_565
C14 Ta1 N1 Ta1 -30.9(2) . 4_565
C11 Ta1 N1 Ta1 -100.54(10) . 4_565
C13 Ta1 N1 Ta1 -155.8(4) . 4_565
C12 Ta1 N1 Ta1 -136.19(10) . 4_565
N1 Ta1 N2 C1 -138.70(16) 4_565 .
O1 Ta1 N2 C1 -41.2(2) . .
N1 Ta1 N2 C1 -100.70(17) . .
N3 Ta1 N2 C1 1.71(15) . .
C10 Ta1 N2 C1 129.66(17) . .
C14 Ta1 N2 C1 88.89(18) . .
C11 Ta1 N2 C1 140.09(17) . .
C13 Ta1 N2 C1 85.95(17) . .
C12 Ta1 N2 C1 114.66(17) . .
Ta1 Ta1 N2 C1 -92.00(16) 4_565 .
N1 Ta1 N2 C2 6.7(3) 4_565 .
O1 Ta1 N2 C2 104.2(3) . .
N1 Ta1 N2 C2 44.7(3) . .
N3 Ta1 N2 C2 147.1(3) . .
C10 Ta1 N2 C2 -84.9(3) . .
C14 Ta1 N2 C2 -125.7(3) . .
C11 Ta1 N2 C2 -74.5(3) . .
C13 Ta1 N2 C2 -128.6(3) . .
C12 Ta1 N2 C2 -99.9(3) . .
Ta1 Ta1 N2 C2 53.4(3) 4_565 .
N1 Ta1 N3 C1 64.5(2) 4_565 .
O1 Ta1 N3 C1 154.33(16) . .
N1 Ta1 N3 C1 72.69(16) . .
N2 Ta1 N3 C1 -1.70(15) . .
C10 Ta1 N3 C1 -115.46(18) . .
C14 Ta1 N3 C1 -122.35(16) . .
C11 Ta1 N3 C1 -67.6(2) . .
C13 Ta1 N3 C1 -95.78(17) . .
C12 Ta1 N3 C1 -67.11(17) . .
Ta1 Ta1 N3 C1 113.53(15) 4_565 .
N1 Ta1 N3 C5 -127.9(3) 4_565 .
O1 Ta1 N3 C5 -38.1(3) . .
N1 Ta1 N3 C5 -119.7(3) . .
N2 Ta1 N3 C5 165.9(3) . .
C10 Ta1 N3 C5 52.1(3) . .
C14 Ta1 N3 C5 45.2(3) . .
C11 Ta1 N3 C5 100.0(3) . .
C13 Ta1 N3 C5 71.8(3) . .
C12 Ta1 N3 C5 100.5(3) . .
Ta1 Ta1 N3 C5 -78.9(3) 4_565 .
C2 N2 C1 N3 -154.7(2) . .
Ta1 N2 C1 N3 -2.7(2) . .
C2 N2 C1 N4 25.2(4) . .
Ta1 N2 C1 N4 177.2(2) . .
C5 N3 C1 N2 -168.1(2) . .
Ta1 N3 C1 N2 2.6(2) . .
C5 N3 C1 N4 11.9(4) . .
Ta1 N3 C1 N4 -177.3(3) . .
N2 C1 N4 C9 43.0(5) . .
N3 C1 N4 C9 -137.1(3) . .
N2 C1 N4 C8 -131.5(4) . .
N3 C1 N4 C8 48.4(5) . .
C1 N2 C2 C3 172.0(3) . .
Ta1 N2 C2 C3 33.2(4) . .
C1 N2 C2 C4 49.3(4) . .
Ta1 N2 C2 C4 -89.5(3) . .
C1 N3 C5 C6 169.7(3) . .
Ta1 N3 C5 C6 4.7(4) . .
C1 N3 C5 C7 46.1(4) . .
Ta1 N3 C5 C7 -118.9(3) . .
N1 Ta1 C10 C14 167.79(17) 4_565 .
O1 Ta1 C10 C14 79.47(16) . .
N1 Ta1 C10 C14 157.48(15) . .
N2 Ta1 C10 C14 -95.12(19) . .
N3 Ta1 C10 C14 -12.3(2) . .
C11 Ta1 C10 C14 -114.3(2) . .
C13 Ta1 C10 C14 -36.71(16) . .
C12 Ta1 C10 C14 -77.08(18) . .
Ta1 Ta1 C10 C14 120.67(15) 4_565 .
N1 Ta1 C10 C11 -77.93(16) 4_565 .
O1 Ta1 C10 C11 -166.25(16) . .
N1 Ta1 C10 C11 -88.24(17) . .
N2 Ta1 C10 C11 19.2(2) . .
N3 Ta1 C10 C11 102.03(18) . .
C14 Ta1 C10 C11 114.3(2) . .
C13 Ta1 C10 C11 77.56(17) . .
C12 Ta1 C10 C11 37.20(15) . .
Ta1 Ta1 C10 C11 -125.05(15) 4_565 .
N1 Ta1 C10 C15 43.2(3) 4_565 .
O1 Ta1 C10 C15 -45.1(3) . .
N1 Ta1 C10 C15 32.9(3) . .
N2 Ta1 C10 C15 140.3(2) . .
N3 Ta1 C10 C15 -136.8(3) . .
C14 Ta1 C10 C15 -124.6(3) . .
C11 Ta1 C10 C15 121.2(3) . .
C13 Ta1 C10 C15 -161.3(3) . .
C12 Ta1 C10 C15 158.4(3) . .
Ta1 Ta1 C10 C15 -3.9(3) 4_565 .
C14 C10 C11 C12 0.6(3) . .
C15 C10 C11 C12 171.5(2) . .
Ta1 C10 C11 C12 -67.89(18) . .
C14 C10 C11 C16 -173.3(3) . .
C15 C10 C11 C16 -2.3(4) . .
Ta1 C10 C11 C16 118.2(3) . .
C14 C10 C11 Ta1 68.48(18) . .
C15 C10 C11 Ta1 -120.6(3) . .
N1 Ta1 C11 C12 -147.79(18) 4_565 .
O1 Ta1 C11 C12 129.99(15) . .
N1 Ta1 C11 C12 -131.94(16) . .
N2 Ta1 C11 C12 -50.93(17) . .
N3 Ta1 C11 C12 0.9(2) . .
C10 Ta1 C11 C12 114.0(2) . .
C14 Ta1 C11 C12 76.35(18) . .
C13 Ta1 C11 C12 36.40(15) . .
Ta1 Ta1 C11 C12 179.69(13) 4_565 .
N1 Ta1 C11 C10 98.26(16) 4_565 .
O1 Ta1 C11 C10 16.03(18) . .
N1 Ta1 C11 C10 114.11(17) . .
N2 Ta1 C11 C10 -164.89(16) . .
N3 Ta1 C11 C10 -113.04(16) . .
C14 Ta1 C11 C10 -37.61(16) . .
C13 Ta1 C11 C10 -77.55(18) . .
C12 Ta1 C11 C10 -114.0(2) . .
Ta1 Ta1 C11 C10 65.74(17) 4_565 .
N1 Ta1 C11 C16 -20.5(3) 4_565 .
O1 Ta1 C11 C16 -102.7(3) . .
N1 Ta1 C11 C16 -4.6(3) . .
N2 Ta1 C11 C16 76.4(3) . .
N3 Ta1 C11 C16 128.2(3) . .
C10 Ta1 C11 C16 -118.8(3) . .
C14 Ta1 C11 C16 -156.4(3) . .
C13 Ta1 C11 C16 163.7(3) . .
C12 Ta1 C11 C16 127.3(3) . .
Ta1 Ta1 C11 C16 -53.0(3) 4_565 .
C10 C11 C12 C13 0.5(3) . .
C16 C11 C12 C13 174.0(3) . .
Ta1 C11 C12 C13 -64.38(18) . .
C10 C11 C12 C17 -172.0(3) . .
C16 C11 C12 C17 1.5(5) . .
Ta1 C11 C12 C17 123.1(3) . .
C10 C11 C12 Ta1 64.89(17) . .
C16 C11 C12 Ta1 -121.6(3) . .
N1 Ta1 C12 C11 33.56(18) 4_565 .
O1 Ta1 C12 C11 -73.64(19) . .
N1 Ta1 C12 C11 70.9(2) . .
N2 Ta1 C12 C11 127.11(18) . .
N3 Ta1 C12 C11 -179.33(16) . .
C10 Ta1 C12 C11 -38.25(17) . .
C14 Ta1 C12 C11 -79.58(18) . .
C13 Ta1 C12 C11 -116.3(2) . .
Ta1 Ta1 C12 C11 -0.6(2) 4_565 .
N1 Ta1 C12 C13 149.86(16) 4_565 .
O1 Ta1 C12 C13 42.7(2) . .
N1 Ta1 C12 C13 -172.84(15) . .
N2 Ta1 C12 C13 -116.58(17) . .
N3 Ta1 C12 C13 -63.02(17) . .
C10 Ta1 C12 C13 78.05(17) . .
C14 Ta1 C12 C13 36.73(15) . .
C11 Ta1 C12 C13 116.3(2) . .
Ta1 Ta1 C12 C13 115.75(17) 4_565 .
N1 Ta1 C12 C17 -89.4(3) 4_565 .
O1 Ta1 C12 C17 163.4(2) . .
N1 Ta1 C12 C17 -52.1(3) . .
N2 Ta1 C12 C17 4.2(3) . .
N3 Ta1 C12 C17 57.7(3) . .
C10 Ta1 C12 C17 -161.2(3) . .
C14 Ta1 C12 C17 157.5(3) . .
C11 Ta1 C12 C17 -122.9(3) . .
C13 Ta1 C12 C17 120.8(3) . .
Ta1 Ta1 C12 C17 -123.5(2) 4_565 .
C11 C12 C13 C14 -1.4(3) . .
C17 C12 C13 C14 171.3(3) . .
Ta1 C12 C13 C14 -65.14(18) . .
C11 C12 C13 C18 -170.6(3) . .
C17 C12 C13 C18 2.1(4) . .
Ta1 C12 C13 C18 125.7(3) . .
C11 C12 C13 Ta1 63.71(18) . .
C17 C12 C13 Ta1 -123.6(3) . .
N1 Ta1 C13 C14 73.3(2) 4_565 .
O1 Ta1 C13 C14 -34.93(18) . .
N1 Ta1 C13 C14 140.6(4) . .
N2 Ta1 C13 C14 175.41(17) . .
N3 Ta1 C13 C14 -125.85(18) . .
C10 Ta1 C13 C14 37.73(17) . .
C11 Ta1 C13 C14 79.07(19) . .
C12 Ta1 C13 C14 115.4(2) . .
Ta1 Ta1 C13 C14 -7.9(2) 4_565 .
N1 Ta1 C13 C12 -42.1(2) 4_565 .
O1 Ta1 C13 C12 -150.31(14) . .
N1 Ta1 C13 C12 25.3(5) . .
N2 Ta1 C13 C12 60.03(16) . .
N3 Ta1 C13 C12 118.78(17) . .
C10 Ta1 C13 C12 -77.64(17) . .
C14 Ta1 C13 C12 -115.4(2) . .
C11 Ta1 C13 C12 -36.31(15) . .
Ta1 Ta1 C13 C12 -123.33(16) 4_565 .
N1 Ta1 C13 C18 -162.0(2) 4_565 .
O1 Ta1 C13 C18 89.8(3) . .
N1 Ta1 C13 C18 -94.7(5) . .
N2 Ta1 C13 C18 -59.9(3) . .
N3 Ta1 C13 C18 -1.2(3) . .
C10 Ta1 C13 C18 162.4(3) . .
C14 Ta1 C13 C18 124.7(3) . .
C11 Ta1 C13 C18 -156.2(3) . .
C12 Ta1 C13 C18 -119.9(3) . .
Ta1 Ta1 C13 C18 116.7(2) 4_565 .
C12 C13 C14 C10 1.8(3) . .
C18 C13 C14 C10 170.3(3) . .
Ta1 C13 C14 C10 -64.77(18) . .
C12 C13 C14 C19 -173.9(3) . .
C18 C13 C14 C19 -5.5(5) . .
Ta1 C13 C14 C19 119.5(3) . .
C12 C13 C14 Ta1 66.56(18) . .
C18 C13 C14 Ta1 -124.9(3) . .
C11 C10 C14 C13 -1.5(3) . .
C15 C10 C14 C13 -172.1(3) . .
Ta1 C10 C14 C13 67.17(18) . .
C11 C10 C14 C19 174.3(3) . .
C15 C10 C14 C19 3.7(4) . .
Ta1 C10 C14 C19 -117.0(3) . .
C11 C10 C14 Ta1 -68.65(18) . .
C15 C10 C14 Ta1 120.7(3) . .
N1 Ta1 C14 C13 -128.79(17) 4_565 .
O1 Ta1 C14 C13 147.17(17) . .
N1 Ta1 C14 C13 -162.16(19) . .
N2 Ta1 C14 C13 -5.5(2) . .
N3 Ta1 C14 C13 56.59(18) . .
C10 Ta1 C14 C13 -114.8(3) . .
C11 Ta1 C14 C13 -77.10(19) . .
C12 Ta1 C14 C13 -36.94(16) . .
Ta1 Ta1 C14 C13 175.35(15) 4_565 .
N1 Ta1 C14 C10 -14.0(2) 4_565 .
O1 Ta1 C14 C10 -98.00(16) . .
N1 Ta1 C14 C10 -47.3(3) . .
N2 Ta1 C14 C10 109.33(17) . .
N3 Ta1 C14 C10 171.42(15) . .
C11 Ta1 C14 C10 37.74(15) . .
C13 Ta1 C14 C10 114.8(3) . .
C12 Ta1 C14 C10 77.90(18) . .
Ta1 Ta1 C14 C10 -69.82(17) 4_565 .
N1 Ta1 C14 C19 107.0(3) 4_565 .
O1 Ta1 C14 C19 22.9(2) . .
N1 Ta1 C14 C19 73.6(3) . .
N2 Ta1 C14 C19 -129.7(2) . .
N3 Ta1 C14 C19 -67.6(3) . .
C10 Ta1 C14 C19 120.9(3) . .
C11 Ta1 C14 C19 158.7(3) . .
C13 Ta1 C14 C19 -124.2(3) . .
C12 Ta1 C14 C19 -161.2(3) . .
Ta1 Ta1 C14 C19 51.1(3) 4_565 .
C22 C21 C22 C23 0.1(3) 4 .
C21 C22 C23 C24 -0.3(6) . .
C22 C23 C24 C23 0.1(3) . 4
